data_7209144
loop_
_publ_author_name
'Cheon, Sanghun'
'Kim, Tae Ho'
'Jeon, Youngeun'
'Kim, Jineun'
'Park, Ki-Min'

_publ_section_title
;
 Novel heptanuclear copper(i) iodide cluster with a pinwheel shape
;
_journal_issue 3
_journal_name_full CrystEngComm
_journal_page_first 451
_journal_paper_doi 10.1039/c2ce26664d
_journal_volume 15
_journal_year 2013
_chemical_formula_moiety
;
C33 H51 Cu7 I7 N3 S3, C4 H10 O
;
_chemical_formula_sum 'C37 H61 Cu7 I7 N3 O S3'
_chemical_formula_weight 1993.15
_chemical_name_systematic
;
?
;
_space_group_IT_number 2
_symmetry_cell_setting triclinic
_symmetry_space_group_name_Hall '-P 1'
_symmetry_space_group_name_H-M 'P -1'
_atom_sites_solution_hydrogens geom
_atom_sites_solution_primary direct
_atom_sites_solution_secondary difmap
_audit_creation_method SHELXLTL
_cell_angle_alpha 104.3740(10)
_cell_angle_beta 110.6920(10)
_cell_angle_gamma 103.5030(10)
_cell_formula_units_Z 2
_cell_length_a 13.7721(6)
_cell_length_b 14.5307(7)
_cell_length_c 16.5618(8)
_cell_measurement_reflns_used 7259
_cell_measurement_temperature 173(2)
_cell_measurement_theta_max 28.11
_cell_measurement_theta_min 2.43
_cell_volume 2808.5(2)
_computing_cell_refinement 'Bruker SAINT-PLUS'
_computing_data_collection 'Bruker APEX2'
_computing_data_reduction 'Bruker SAINT-PLUS'
_computing_molecular_graphics 'Bruker SHELXTL'
_computing_publication_material 'Bruker SHELXTL'
_computing_structure_refinement 'Bruker SHELXTL'
_computing_structure_solution 'Bruker SHELXTL'
_diffrn_ambient_temperature 173(2)
_diffrn_measured_fraction_theta_full 0.984
_diffrn_measured_fraction_theta_max 0.984
_diffrn_measurement_device_type 'Bruker APEX-II CCD'
_diffrn_measurement_method '\f and \w scans'
_diffrn_radiation_monochromator graphite
_diffrn_radiation_source 'fine-focus sealed tube'
_diffrn_radiation_type MoK\a
_diffrn_radiation_wavelength 0.71073
_diffrn_reflns_av_R_equivalents 0.0332
_diffrn_reflns_av_sigmaI/netI 0.0588
_diffrn_reflns_limit_h_max 17
_diffrn_reflns_limit_h_min -17
_diffrn_reflns_limit_k_max 18
_diffrn_reflns_limit_k_min -18
_diffrn_reflns_limit_l_max 21
_diffrn_reflns_limit_l_min -21
_diffrn_reflns_number 24545
_diffrn_reflns_theta_full 27.00
_diffrn_reflns_theta_max 27.00
_diffrn_reflns_theta_min 1.41
_exptl_absorpt_coefficient_mu 6.589
_exptl_absorpt_correction_T_max 0.4187
_exptl_absorpt_correction_T_min 0.3524
_exptl_absorpt_correction_type multi-scan
_exptl_absorpt_process_details SADABS
_exptl_crystal_colour yellow
_exptl_crystal_density_diffrn 2.357
_exptl_crystal_density_method 'not measured'
_exptl_crystal_description block
_exptl_crystal_F_000 1868
_exptl_crystal_size_max 0.20
_exptl_crystal_size_mid 0.18
_exptl_crystal_size_min 0.16
_refine_diff_density_max 2.299
_refine_diff_density_min -1.236
_refine_diff_density_rms 0.385
_refine_ls_extinction_method none
_refine_ls_goodness_of_fit_ref 1.065
_refine_ls_hydrogen_treatment constr
_refine_ls_matrix_type full
_refine_ls_number_parameters 534
_refine_ls_number_reflns 12081
_refine_ls_number_restraints 0
_refine_ls_restrained_S_all 1.065
_refine_ls_R_factor_all 0.0651
_refine_ls_R_factor_gt 0.0329
_refine_ls_shift/su_max 0.001
_refine_ls_shift/su_mean 0.000
_refine_ls_structure_factor_coef Fsqd
_refine_ls_weighting_details 'calc w=1/[\s^2^(Fo^2^)+(0.0494P)^2^+0.0000P] where P=(Fo^2^+2Fc^2^)/3'
_refine_ls_weighting_scheme calc
_refine_ls_wR_factor_gt 0.0745
_refine_ls_wR_factor_ref 0.1020
_reflns_number_gt 8639
_reflns_number_total 12081
_reflns_threshold_expression >2sigma(I)
_cod_data_source_file c2ce26664d.txt
_cod_data_source_block complex2
_cod_depositor_comments
;
The following automatic conversions were performed:

'_symmetry_cell_setting' value 'Triclinic' changed to 'triclinic'
according to /home/saulius/struct/CIF-dictionaries/cif_core.dic
dictionary named 'cif_core.dic' version 2.4.2 from 2011-04-26.

Automatic conversion script
Id: cif_fix_values 1891 2012-01-12 08:04:46Z andrius 
;
_cod_original_cell_volume 2808.4(2)
_cod_original_sg_symbol_H-M P-1
_cod_database_code 7209144

loop_
_symmetry_equiv_pos_as_xyz
'x, y, z'
'-x, -y, -z'

loop_
_atom_site_label
_atom_site_type_symbol
_atom_site_fract_x
_atom_site_fract_y
_atom_site_fract_z
_atom_site_U_iso_or_equiv
_atom_site_adp_type
_atom_site_occupancy
_atom_site_symmetry_multiplicity
_atom_site_calc_flag
_atom_site_refinement_flags
Cu1 Cu 0.78508(7) 1.15697(7) 0.43272(6) 0.0263(2) Uani 1 1 d .
Cu2 Cu 0.58881(7) 1.00854(7) 0.32759(6) 0.0274(2) Uani 1 1 d .
Cu3 Cu 0.41241(8) 0.72469(7) 0.19290(6) 0.0267(2) Uani 1 1 d .
Cu4 Cu 0.52707(7) 0.76025(7) 0.09485(6) 0.0249(2) Uani 1 1 d .
Cu5 Cu 0.81154(7) 0.86004(7) 0.08708(6) 0.0250(2) Uani 1 1 d .
Cu6 Cu 0.82156(8) 1.02622(7) 0.21283(6) 0.0258(2) Uani 1 1 d .
Cu7 Cu 0.72043(8) 0.88090(8) 0.27417(7) 0.0347(2) Uani 1 1 d .
I1 I 0.60330(4) 1.19791(4) 0.38725(3) 0.02613(12) Uani 1 1 d .
I2 I 0.75235(4) 0.97287(4) 0.44597(3) 0.02529(12) Uani 1 1 d .
I3 I 0.30890(4) 0.67469(4) 0.01552(3) 0.02579(12) Uani 1 1 d .
I4 I 0.60552(4) 0.68482(4) 0.22464(3) 0.02530(12) Uani 1 1 d .
I5 I 0.85139(4) 1.03162(4) 0.06622(3) 0.02940(12) Uani 1 1 d .
I6 I 0.91626(4) 0.90281(4) 0.27425(3) 0.02602(12) Uani 1 1 d .
I7 I 0.59877(4) 0.96388(3) 0.16410(3) 0.02091(11) Uani 1 1 d .
S1 S 0.88363(14) 1.17131(13) 0.34329(12) 0.0205(4) Uani 1 1 d .
S2 S 0.43162(14) 0.87737(13) 0.29467(12) 0.0214(4) Uani 1 1 d .
S3 S 0.63114(14) 0.74120(13) 0.01222(12) 0.0198(4) Uani 1 1 d .
N1 N 0.9083(5) 1.2587(5) 0.5569(4) 0.0262(14) Uani 1 1 d .
N2 N 0.3506(5) 0.6315(4) 0.2520(4) 0.0250(14) Uani 1 1 d .
N3 N 0.8853(5) 0.7647(4) 0.0416(4) 0.0216(13) Uani 1 1 d .
C1 C 0.8866(6) 1.3262(6) 0.6138(5) 0.0287(17) Uani 1 1 d .
H1 H 0.8113 1.3200 0.5971 0.034 Uiso 1 1 calc R
C2 C 0.9652(7) 1.4022(6) 0.6932(5) 0.0348(19) Uani 1 1 d .
H2 H 0.9452 1.4472 0.7313 0.042 Uiso 1 1 calc R
C3 C 1.0768(7) 1.4127(6) 0.7178(6) 0.040(2) Uani 1 1 d .
H3 H 1.1347 1.4657 0.7723 0.048 Uiso 1 1 calc R
C4 C 1.0999(7) 1.3429(6) 0.6597(6) 0.0347(19) Uani 1 1 d .
H4 H 1.1745 1.3475 0.6742 0.042 Uiso 1 1 calc R
C5 C 1.0140(6) 1.2668(5) 0.5807(5) 0.0254(17) Uani 1 1 d .
C6 C 1.0346(6) 1.1872(6) 0.5187(5) 0.0279(17) Uani 1 1 d .
H6A H 0.9813 1.1202 0.5052 0.034 Uiso 1 1 calc R
H6B H 1.1099 1.1878 0.5537 0.034 Uiso 1 1 calc R
C7 C 1.0259(6) 1.1958(6) 0.4260(5) 0.0258(17) Uani 1 1 d .
H7A H 1.0547 1.1469 0.3977 0.031 Uiso 1 1 calc R
H7B H 1.0736 1.2650 0.4381 0.031 Uiso 1 1 calc R
C8 C 0.8937(6) 1.2895(5) 0.3154(5) 0.0263(17) Uani 1 1 d .
C9 C 0.7787(6) 1.2631(6) 0.2392(5) 0.0312(18) Uani 1 1 d .
H9A H 0.7235 1.2508 0.2635 0.047 Uiso 1 1 calc R
H9B H 0.7618 1.2019 0.1876 0.047 Uiso 1 1 calc R
H9C H 0.7767 1.3197 0.2172 0.047 Uiso 1 1 calc R
C10 C 0.9795(6) 1.3087(6) 0.2777(6) 0.0319(18) Uani 1 1 d .
H10A H 0.9798 1.3672 0.2582 0.048 Uiso 1 1 calc R
H10B H 0.9608 1.2485 0.2244 0.048 Uiso 1 1 calc R
H10C H 1.0532 1.3228 0.3261 0.048 Uiso 1 1 calc R
C11 C 0.9182(7) 1.3775(6) 0.4008(5) 0.037(2) Uani 1 1 d .
H11A H 0.9858 1.3845 0.4526 0.055 Uiso 1 1 calc R
H11B H 0.8558 1.3642 0.4171 0.055 Uiso 1 1 calc R
H11C H 0.9287 1.4403 0.3878 0.055 Uiso 1 1 calc R
C12 C 0.2709(6) 0.5407(6) 0.1988(5) 0.0299(18) Uani 1 1 d .
H12 H 0.2408 0.5232 0.1335 0.036 Uiso 1 1 calc R
C13 C 0.2297(7) 0.4710(6) 0.2323(6) 0.039(2) Uani 1 1 d .
H13 H 0.1734 0.4070 0.1916 0.046 Uiso 1 1 calc R
C14 C 0.2727(7) 0.4968(6) 0.3263(6) 0.038(2) Uani 1 1 d .
H14 H 0.2472 0.4503 0.3522 0.045 Uiso 1 1 calc R
C15 C 0.3528(7) 0.5903(6) 0.3829(6) 0.0314(18) Uani 1 1 d .
H15 H 0.3818 0.6094 0.4483 0.038 Uiso 1 1 calc R
C16 C 0.3918(5) 0.6577(5) 0.3445(5) 0.0210(15) Uani 1 1 d .
C17 C 0.4822(6) 0.7599(5) 0.4047(5) 0.0239(16) Uani 1 1 d .
H17A H 0.5433 0.7656 0.3857 0.029 Uiso 1 1 calc R
H17B H 0.5123 0.7636 0.4697 0.029 Uiso 1 1 calc R
C18 C 0.4438(6) 0.8506(5) 0.4000(5) 0.0246(16) Uani 1 1 d .
H18A H 0.4974 0.9116 0.4551 0.030 Uiso 1 1 calc R
H18B H 0.3709 0.8361 0.4019 0.030 Uiso 1 1 calc R
C19 C 0.2999(6) 0.9052(6) 0.2581(5) 0.0278(17) Uani 1 1 d .
C20 C 0.2932(7) 0.9385(6) 0.1768(5) 0.036(2) Uani 1 1 d .
H20A H 0.2258 0.9549 0.1537 0.054 Uiso 1 1 calc R
H20B H 0.2909 0.8834 0.1271 0.054 Uiso 1 1 calc R
H20C H 0.3585 0.9987 0.1970 0.054 Uiso 1 1 calc R
C21 C 0.3084(7) 0.9902(7) 0.3386(6) 0.038(2) Uani 1 1 d .
H21A H 0.3745 1.0495 0.3586 0.057 Uiso 1 1 calc R
H21B H 0.3142 0.9670 0.3903 0.057 Uiso 1 1 calc R
H21C H 0.2421 1.0086 0.3188 0.057 Uiso 1 1 calc R
C22 C 0.2016(6) 0.8084(6) 0.2290(6) 0.038(2) Uani 1 1 d .
H22A H 0.1327 0.8231 0.2108 0.057 Uiso 1 1 calc R
H22B H 0.2123 0.7851 0.2811 0.057 Uiso 1 1 calc R
H22C H 0.1970 0.7554 0.1765 0.057 Uiso 1 1 calc R
C23 C 0.9635(6) 0.7962(6) 0.0122(5) 0.0235(16) Uani 1 1 d .
H23 H 0.9776 0.8608 0.0062 0.028 Uiso 1 1 calc R
C24 C 1.0227(6) 0.7379(6) -0.0090(5) 0.0331(19) Uani 1 1 d .
H24 H 1.0758 0.7614 -0.0304 0.040 Uiso 1 1 calc R
C25 C 1.0046(6) 0.6454(6) 0.0009(6) 0.037(2) Uani 1 1 d .
H25 H 1.0470 0.6053 -0.0111 0.044 Uiso 1 1 calc R
C26 C 0.9232(6) 0.6112(6) 0.0287(5) 0.0302(18) Uani 1 1 d .
H26 H 0.9092 0.5471 0.0357 0.036 Uiso 1 1 calc R
C27 C 0.8623(5) 0.6715(5) 0.0462(5) 0.0211(15) Uani 1 1 d .
C28 C 0.7706(6) 0.6349(5) 0.0721(5) 0.0247(16) Uani 1 1 d .
H28A H 0.7865 0.6840 0.1327 0.030 Uiso 1 1 calc R
H28B H 0.7688 0.5689 0.0794 0.030 Uiso 1 1 calc R
C29 C 0.6569(6) 0.6218(5) 0.0005(5) 0.0241(16) Uani 1 1 d .
H29A H 0.5987 0.5736 0.0070 0.029 Uiso 1 1 calc R
H29B H 0.6511 0.5918 -0.0623 0.029 Uiso 1 1 calc R
C30 C 0.5588(6) 0.7343(6) -0.1102(5) 0.0262(17) Uani 1 1 d .
C31 C 0.4560(6) 0.6363(6) -0.1647(5) 0.0333(19) Uani 1 1 d .
H31A H 0.4073 0.6352 -0.1335 0.050 Uiso 1 1 calc R
H31B H 0.4794 0.5773 -0.1676 0.050 Uiso 1 1 calc R
H31C H 0.4159 0.6339 -0.2276 0.050 Uiso 1 1 calc R
C32 C 0.6386(6) 0.7385(7) -0.1549(5) 0.035(2) Uani 1 1 d .
H32A H 0.6001 0.7338 -0.2190 0.053 Uiso 1 1 calc R
H32B H 0.6653 0.6816 -0.1546 0.053 Uiso 1 1 calc R
H32C H 0.7018 0.8027 -0.1200 0.053 Uiso 1 1 calc R
C33 C 0.5259(6) 0.8281(6) -0.0999(5) 0.0312(18) Uani 1 1 d .
H33A H 0.5921 0.8889 -0.0593 0.047 Uiso 1 1 calc R
H33B H 0.4731 0.8230 -0.0727 0.047 Uiso 1 1 calc R
H33C H 0.4913 0.8326 -0.1609 0.047 Uiso 1 1 calc R
C34 C 0.2850(11) 0.4666(8) 0.5588(7) 0.081(4) Uani 1 1 d .
H34A H 0.3391 0.5325 0.5728 0.122 Uiso 1 1 calc R
H34B H 0.2762 0.4649 0.6147 0.122 Uiso 1 1 calc R
H34C H 0.2134 0.4567 0.5099 0.122 Uiso 1 1 calc R
C35 C 0.3267(11) 0.3804(13) 0.5255(8) 0.108(5) Uani 1 1 d .
H35A H 0.4053 0.4090 0.5376 0.130 Uiso 1 1 calc R
H35B H 0.3203 0.3323 0.5581 0.130 Uiso 1 1 calc R
C36 C 0.2844(9) 0.2519(9) 0.3828(8) 0.067(3) Uani 1 1 d .
H36A H 0.2860 0.2025 0.4146 0.080 Uiso 1 1 calc R
H36B H 0.3598 0.2811 0.3877 0.080 Uiso 1 1 calc R
C37 C 0.2024(9) 0.1973(8) 0.2812(8) 0.066(3) Uani 1 1 d .
H37A H 0.1283 0.1661 0.2762 0.100 Uiso 1 1 calc R
H37B H 0.2255 0.1444 0.2522 0.100 Uiso 1 1 calc R
H37C H 0.2006 0.2461 0.2496 0.100 Uiso 1 1 calc R
O1 O 0.2557(5) 0.3290(5) 0.4260(5) 0.0566(18) Uani 1 1 d .

loop_
_atom_site_aniso_label
_atom_site_aniso_U_11
_atom_site_aniso_U_22
_atom_site_aniso_U_33
_atom_site_aniso_U_23
_atom_site_aniso_U_13
_atom_site_aniso_U_12
Cu1 0.0244(5) 0.0243(5) 0.0262(5) 0.0061(4) 0.0108(4) 0.0059(4)
Cu2 0.0276(5) 0.0235(5) 0.0269(5) 0.0072(4) 0.0120(4) 0.0037(4)
Cu3 0.0320(5) 0.0251(5) 0.0224(5) 0.0074(4) 0.0148(4) 0.0056(4)
Cu4 0.0256(5) 0.0261(5) 0.0262(5) 0.0099(4) 0.0144(4) 0.0092(4)
Cu5 0.0293(5) 0.0189(5) 0.0310(5) 0.0095(4) 0.0165(4) 0.0101(4)
Cu6 0.0337(5) 0.0225(5) 0.0241(5) 0.0091(4) 0.0146(4) 0.0111(4)
Cu7 0.0400(6) 0.0323(6) 0.0326(6) 0.0124(5) 0.0169(5) 0.0119(5)
I1 0.0266(3) 0.0238(3) 0.0269(3) 0.0059(2) 0.0128(2) 0.0088(2)
I2 0.0297(3) 0.0242(3) 0.0238(2) 0.0107(2) 0.0128(2) 0.0087(2)
I3 0.0216(2) 0.0287(3) 0.0207(2) 0.0045(2) 0.0084(2) 0.0042(2)
I4 0.0278(3) 0.0266(3) 0.0277(3) 0.0142(2) 0.0140(2) 0.0125(2)
I5 0.0444(3) 0.0221(3) 0.0279(3) 0.0129(2) 0.0213(2) 0.0097(2)
I6 0.0319(3) 0.0252(3) 0.0239(2) 0.0118(2) 0.0116(2) 0.0130(2)
I7 0.0242(2) 0.0189(2) 0.0205(2) 0.00677(19) 0.01115(19) 0.00724(19)
S1 0.0217(9) 0.0184(9) 0.0206(9) 0.0067(7) 0.0089(7) 0.0068(7)
S2 0.0240(9) 0.0203(9) 0.0188(9) 0.0072(7) 0.0096(8) 0.0053(7)
S3 0.0220(9) 0.0201(9) 0.0194(9) 0.0067(7) 0.0105(7) 0.0096(7)
N1 0.028(3) 0.024(3) 0.026(3) 0.012(3) 0.010(3) 0.009(3)
N2 0.027(3) 0.023(3) 0.024(3) 0.008(3) 0.011(3) 0.008(3)
N3 0.024(3) 0.021(3) 0.022(3) 0.005(3) 0.013(3) 0.008(3)
C1 0.031(4) 0.025(4) 0.030(4) 0.012(4) 0.013(4) 0.010(3)
C2 0.049(5) 0.028(4) 0.026(4) 0.010(4) 0.014(4) 0.015(4)
C3 0.045(5) 0.032(5) 0.022(4) 0.008(4) 0.001(4) 0.002(4)
C4 0.036(5) 0.038(5) 0.036(5) 0.020(4) 0.014(4) 0.020(4)
C5 0.026(4) 0.023(4) 0.020(4) 0.015(3) 0.000(3) 0.006(3)
C6 0.022(4) 0.032(4) 0.027(4) 0.014(4) 0.004(3) 0.012(3)
C7 0.021(4) 0.030(4) 0.022(4) 0.007(3) 0.006(3) 0.007(3)
C8 0.026(4) 0.020(4) 0.032(4) 0.010(3) 0.012(3) 0.006(3)
C9 0.031(4) 0.032(5) 0.035(4) 0.022(4) 0.011(4) 0.012(4)
C10 0.030(4) 0.026(4) 0.040(5) 0.016(4) 0.017(4) 0.002(3)
C11 0.045(5) 0.025(4) 0.035(5) 0.008(4) 0.014(4) 0.010(4)
C12 0.031(4) 0.020(4) 0.027(4) -0.003(3) 0.013(4) 0.002(3)
C13 0.041(5) 0.022(4) 0.043(5) 0.007(4) 0.018(4) 0.000(4)
C14 0.041(5) 0.022(4) 0.053(6) 0.021(4) 0.025(4) 0.003(4)
C15 0.041(5) 0.031(5) 0.034(4) 0.018(4) 0.021(4) 0.018(4)
C16 0.019(4) 0.024(4) 0.023(4) 0.010(3) 0.009(3) 0.012(3)
C17 0.028(4) 0.024(4) 0.020(4) 0.010(3) 0.011(3) 0.007(3)
C18 0.030(4) 0.023(4) 0.022(4) 0.012(3) 0.013(3) 0.005(3)
C19 0.027(4) 0.036(5) 0.023(4) 0.012(3) 0.009(3) 0.015(4)
C20 0.040(5) 0.044(5) 0.021(4) 0.014(4) 0.004(4) 0.020(4)
C21 0.035(5) 0.051(6) 0.033(5) 0.010(4) 0.021(4) 0.019(4)
C22 0.030(4) 0.037(5) 0.038(5) 0.011(4) 0.011(4) 0.003(4)
C23 0.028(4) 0.024(4) 0.017(4) 0.007(3) 0.009(3) 0.008(3)
C24 0.022(4) 0.038(5) 0.035(5) 0.005(4) 0.014(4) 0.011(4)
C25 0.033(4) 0.031(5) 0.048(5) 0.005(4) 0.018(4) 0.021(4)
C26 0.022(4) 0.022(4) 0.038(5) 0.005(4) 0.008(3) 0.006(3)
C27 0.017(3) 0.021(4) 0.024(4) 0.007(3) 0.006(3) 0.009(3)
C28 0.031(4) 0.021(4) 0.027(4) 0.014(3) 0.012(3) 0.013(3)
C29 0.023(4) 0.016(4) 0.031(4) 0.005(3) 0.014(3) 0.006(3)
C30 0.028(4) 0.030(4) 0.016(4) 0.004(3) 0.005(3) 0.014(3)
C31 0.030(4) 0.031(5) 0.026(4) 0.000(4) 0.005(4) 0.010(4)
C32 0.032(4) 0.051(6) 0.030(4) 0.017(4) 0.018(4) 0.018(4)
C33 0.030(4) 0.034(5) 0.026(4) 0.013(4) 0.006(3) 0.015(4)
C34 0.148(12) 0.038(6) 0.041(6) 0.002(5) 0.050(7) 0.003(7)
C35 0.067(9) 0.170(17) 0.053(8) 0.031(9) 0.000(7) 0.033(10)
C36 0.066(7) 0.074(8) 0.076(8) 0.025(7) 0.031(6) 0.054(7)
C37 0.099(9) 0.077(8) 0.095(9) 0.061(7) 0.075(8) 0.068(7)
O1 0.058(4) 0.051(4) 0.058(4) 0.022(4) 0.022(4) 0.019(4)

loop_
_atom_type_symbol
_atom_type_description
_atom_type_scat_dispersion_real
_atom_type_scat_dispersion_imag
_atom_type_scat_source
C C 0.0033 0.0016 'International Tables Vol C Tables 4.2.6.8 and 6.1.1.4'
H H 0.0000 0.0000 'International Tables Vol C Tables 4.2.6.8 and 6.1.1.4'
N N 0.0061 0.0033 'International Tables Vol C Tables 4.2.6.8 and 6.1.1.4'
S S 0.1246 0.1234 'International Tables Vol C Tables 4.2.6.8 and 6.1.1.4'
Cu Cu 0.3201 1.2651 'International Tables Vol C Tables 4.2.6.8 and 6.1.1.4'
I I -0.4742 1.8119 'International Tables Vol C Tables 4.2.6.8 and 6.1.1.4'
O O 0.0106 0.0060 'International Tables Vol C Tables 4.2.6.8 and 6.1.1.4'

loop_
_geom_angle_atom_site_label_1
_geom_angle_atom_site_label_2
_geom_angle_atom_site_label_3
_geom_angle
N1 Cu1 S1 97.76(18)
N1 Cu1 I1 112.72(18)
S1 Cu1 I1 118.48(6)
N1 Cu1 Cu2 152.85(18)
S1 Cu1 Cu2 108.73(6)
I1 Cu1 Cu2 59.59(3)
N1 Cu1 I2 106.70(17)
S1 Cu1 I2 108.11(6)
I1 Cu1 I2 111.74(3)
Cu2 Cu1 I2 59.87(3)
S2 Cu2 I1 120.87(6)
S2 Cu2 Cu1 156.80(6)
I1 Cu2 Cu1 59.11(3)
S2 Cu2 I2 103.37(6)
I1 Cu2 I2 111.87(3)
Cu1 Cu2 I2 60.51(3)
S2 Cu2 I7 101.77(5)
I1 Cu2 I7 109.47(4)
Cu1 Cu2 I7 99.44(4)
I2 Cu2 I7 108.56(4)
N2 Cu3 S2 97.37(17)
N2 Cu3 I3 117.76(17)
S2 Cu3 I3 121.23(6)
N2 Cu3 Cu4 148.90(17)
S2 Cu3 Cu4 109.97(6)
I3 Cu3 Cu4 59.92(3)
N2 Cu3 I4 96.94(17)
S2 Cu3 I4 115.19(6)
I3 Cu3 I4 105.98(3)
Cu4 Cu3 I4 58.48(3)
S3 Cu4 I3 121.99(6)
S3 Cu4 I4 103.53(5)
I3 Cu4 I4 107.20(3)
S3 Cu4 I7 98.49(5)
I3 Cu4 I7 113.27(4)
I4 Cu4 I7 111.89(3)
S3 Cu4 Cu3 161.42(6)
I3 Cu4 Cu3 58.05(3)
I4 Cu4 Cu3 61.88(3)
I7 Cu4 Cu3 97.86(4)
S3 Cu4 Cu7 94.75(5)
I3 Cu4 Cu7 143.18(4)
I4 Cu4 Cu7 56.65(3)
I7 Cu4 Cu7 57.94(3)
Cu3 Cu4 Cu7 86.50(4)
N3 Cu5 S3 96.69(17)
N3 Cu5 I5 117.60(16)
S3 Cu5 I5 120.30(6)
N3 Cu5 Cu6 150.85(16)
S3 Cu5 Cu6 109.53(6)
I5 Cu5 Cu6 59.52(3)
N3 Cu5 I6 99.83(16)
S3 Cu5 I6 114.76(5)
I5 Cu5 I6 106.01(3)
Cu6 Cu5 I6 58.09(3)
S1 Cu6 I5 122.71(6)
S1 Cu6 I6 105.27(6)
I5 Cu6 I6 107.25(3)
S1 Cu6 Cu5 163.07(6)
I5 Cu6 Cu5 57.45(3)
I6 Cu6 Cu5 61.68(3)
S1 Cu6 I7 99.85(5)
I5 Cu6 I7 108.52(3)
I6 Cu6 I7 113.30(4)
Cu5 Cu6 I7 95.56(3)
S1 Cu6 Cu7 98.51(6)
I5 Cu6 Cu7 138.77(4)
I6 Cu6 Cu7 57.26(3)
Cu5 Cu6 Cu7 83.57(4)
I7 Cu6 Cu7 58.53(3)
I6 Cu7 I2 108.29(4)
I6 Cu7 I4 110.07(4)
I2 Cu7 I4 106.84(4)
I6 Cu7 I7 113.63(4)
I2 Cu7 I7 107.62(4)
I4 Cu7 I7 110.13(4)
I6 Cu7 Cu6 57.52(3)
I2 Cu7 Cu6 109.36(4)
I4 Cu7 Cu6 143.80(4)
I7 Cu7 Cu6 58.62(3)
I6 Cu7 Cu4 115.79(4)
I2 Cu7 Cu4 135.87(4)
I4 Cu7 Cu4 56.40(3)
I7 Cu7 Cu4 56.34(3)
Cu6 Cu7 Cu4 96.11(4)
Cu1 I1 Cu2 61.30(3)
Cu7 I2 Cu2 70.39(3)
Cu7 I2 Cu1 94.01(3)
Cu2 I2 Cu1 59.62(3)
Cu3 I3 Cu4 62.03(3)
Cu4 I4 Cu7 66.96(3)
Cu4 I4 Cu3 59.65(3)
Cu7 I4 Cu3 90.90(3)
Cu5 I5 Cu6 63.03(3)
Cu7 I6 Cu6 65.22(3)
Cu7 I6 Cu5 86.89(3)
Cu6 I6 Cu5 60.23(3)
Cu4 I7 Cu2 104.25(3)
Cu4 I7 Cu7 65.72(3)
Cu2 I7 Cu7 68.95(3)
Cu4 I7 Cu6 105.26(3)
Cu2 I7 Cu6 103.55(3)
Cu7 I7 Cu6 62.86(3)
C7 S1 C8 104.1(3)
C7 S1 Cu6 111.0(2)
C8 S1 Cu6 112.7(2)
C7 S1 Cu1 102.4(2)
C8 S1 Cu1 111.7(2)
Cu6 S1 Cu1 114.09(8)
C18 S2 C19 103.0(3)
C18 S2 Cu2 109.9(2)
C19 S2 Cu2 115.2(3)
C18 S2 Cu3 103.5(2)
C19 S2 Cu3 111.8(2)
Cu2 S2 Cu3 112.39(8)
C29 S3 C30 104.7(3)
C29 S3 Cu4 111.0(2)
C30 S3 Cu4 113.1(2)
C29 S3 Cu5 101.6(2)
C30 S3 Cu5 111.2(2)
Cu4 S3 Cu5 114.12(8)
C5 N1 C1 117.8(6)
C5 N1 Cu1 121.2(5)
C1 N1 Cu1 120.7(5)
C12 N2 C16 118.2(6)
C12 N2 Cu3 120.3(5)
C16 N2 Cu3 121.5(5)
C27 N3 C23 118.7(6)
C27 N3 Cu5 119.9(4)
C23 N3 Cu5 121.2(5)
N1 C1 C2 124.3(8)
N1 C1 H1 117.8
C2 C1 H1 117.8
C1 C2 C3 118.3(8)
C1 C2 H2 120.9
C3 C2 H2 120.9
C4 C3 C2 117.8(7)
C4 C3 H3 121.1
C2 C3 H3 121.1
C5 C4 C3 119.8(8)
C5 C4 H4 120.1
C3 C4 H4 120.1
N1 C5 C4 121.9(7)
N1 C5 C6 116.4(6)
C4 C5 C6 121.6(7)
C5 C6 C7 117.4(6)
C5 C6 H6A 107.9
C7 C6 H6A 107.9
C5 C6 H6B 107.9
C7 C6 H6B 107.9
H6A C6 H6B 107.2
C6 C7 S1 113.5(5)
C6 C7 H7A 108.9
S1 C7 H7A 108.9
C6 C7 H7B 108.9
S1 C7 H7B 108.9
H7A C7 H7B 107.7
C11 C8 C9 111.1(6)
C11 C8 C10 113.4(6)
C9 C8 C10 109.5(6)
C11 C8 S1 109.3(5)
C9 C8 S1 103.2(5)
C10 C8 S1 109.9(5)
C8 C9 H9A 109.5
C8 C9 H9B 109.5
H9A C9 H9B 109.5
C8 C9 H9C 109.5
H9A C9 H9C 109.5
H9B C9 H9C 109.5
C8 C10 H10A 109.5
C8 C10 H10B 109.5
H10A C10 H10B 109.5
C8 C10 H10C 109.5
H10A C10 H10C 109.5
H10B C10 H10C 109.5
C8 C11 H11A 109.5
C8 C11 H11B 109.5
H11A C11 H11B 109.5
C8 C11 H11C 109.5
H11A C11 H11C 109.5
H11B C11 H11C 109.5
N2 C12 C13 124.2(7)
N2 C12 H12 117.9
C13 C12 H12 117.9
C14 C13 C12 117.7(7)
C14 C13 H13 121.2
C12 C13 H13 121.2
C13 C14 C15 119.5(7)
C13 C14 H14 120.3
C15 C14 H14 120.3
C14 C15 C16 120.1(7)
C14 C15 H15 120.0
C16 C15 H15 120.0
N2 C16 C15 120.3(7)
N2 C16 C17 118.2(6)
C15 C16 C17 121.5(7)
C16 C17 C18 114.0(6)
C16 C17 H17A 108.8
C18 C17 H17A 108.8
C16 C17 H17B 108.8
C18 C17 H17B 108.8
H17A C17 H17B 107.7
C17 C18 S2 112.5(5)
C17 C18 H18A 109.1
S2 C18 H18A 109.1
C17 C18 H18B 109.1
S2 C18 H18B 109.1
H18A C18 H18B 107.8
C20 C19 C21 111.3(7)
C20 C19 C22 111.5(6)
C21 C19 C22 111.0(7)
C20 C19 S2 104.6(5)
C21 C19 S2 108.9(5)
C22 C19 S2 109.3(5)
C19 C20 H20A 109.5
C19 C20 H20B 109.5
H20A C20 H20B 109.5
C19 C20 H20C 109.5
H20A C20 H20C 109.5
H20B C20 H20C 109.5
C19 C21 H21A 109.5
C19 C21 H21B 109.5
H21A C21 H21B 109.5
C19 C21 H21C 109.5
H21A C21 H21C 109.5
H21B C21 H21C 109.5
C19 C22 H22A 109.5
C19 C22 H22B 109.5
H22A C22 H22B 109.5
C19 C22 H22C 109.5
H22A C22 H22C 109.5
H22B C22 H22C 109.5
N3 C23 C24 122.3(7)
N3 C23 H23 118.9
C24 C23 H23 118.9
C25 C24 C23 119.4(7)
C25 C24 H24 120.3
C23 C24 H24 120.3
C24 C25 C26 118.9(7)
C24 C25 H25 120.5
C26 C25 H25 120.5
C25 C26 C27 119.6(7)
C25 C26 H26 120.2
C27 C26 H26 120.2
N3 C27 C26 120.9(6)
N3 C27 C28 118.2(6)
C26 C27 C28 120.9(7)
C27 C28 C29 113.0(6)
C27 C28 H28A 109.0
C29 C28 H28A 109.0
C27 C28 H28B 109.0
C29 C28 H28B 109.0
H28A C28 H28B 107.8
C28 C29 S3 113.0(5)
C28 C29 H29A 109.0
S3 C29 H29A 109.0
C28 C29 H29B 109.0
S3 C29 H29B 109.0
H29A C29 H29B 107.8
C33 C30 C32 110.8(7)
C33 C30 C31 111.2(6)
C32 C30 C31 111.4(6)
C33 C30 S3 104.1(5)
C32 C30 S3 109.9(5)
C31 C30 S3 109.1(5)
C30 C31 H31A 109.5
C30 C31 H31B 109.5
H31A C31 H31B 109.5
C30 C31 H31C 109.5
H31A C31 H31C 109.5
H31B C31 H31C 109.5
C30 C32 H32A 109.5
C30 C32 H32B 109.5
H32A C32 H32B 109.5
C30 C32 H32C 109.5
H32A C32 H32C 109.5
H32B C32 H32C 109.5
C30 C33 H33A 109.5
C30 C33 H33B 109.5
H33A C33 H33B 109.5
C30 C33 H33C 109.5
H33A C33 H33C 109.5
H33B C33 H33C 109.5
C35 C34 H34A 109.5
C35 C34 H34B 109.5
H34A C34 H34B 109.5
C35 C34 H34C 109.5
H34A C34 H34C 109.5
H34B C34 H34C 109.5
O1 C35 C34 105.9(10)
O1 C35 H35A 110.5
C34 C35 H35A 110.5
O1 C35 H35B 110.5
C34 C35 H35B 110.5
H35A C35 H35B 108.7
O1 C36 C37 111.2(8)
O1 C36 H36A 109.4
C37 C36 H36A 109.4
O1 C36 H36B 109.4
C37 C36 H36B 109.4
H36A C36 H36B 108.0
C36 C37 H37A 109.5
C36 C37 H37B 109.5
H37A C37 H37B 109.5
C36 C37 H37C 109.5
H37A C37 H37C 109.5
H37B C37 H37C 109.5
C36 O1 C35 114.2(9)

loop_
_geom_bond_atom_site_label_1
_geom_bond_atom_site_label_2
_geom_bond_distance
Cu1 N1 2.037(6)
Cu1 S1 2.350(2)
Cu1 I1 2.6027(10)
Cu1 Cu2 2.6603(12)
Cu1 I2 2.6843(11)
Cu2 S2 2.311(2)
Cu2 I1 2.6158(10)
Cu2 I2 2.6673(11)
Cu2 I7 2.6839(10)
Cu3 N2 2.056(6)
Cu3 S2 2.321(2)
Cu3 I3 2.5861(10)
Cu3 Cu4 2.6917(12)
Cu3 I4 2.7510(11)
Cu4 S3 2.3210(19)
Cu4 I3 2.6372(10)
Cu4 I4 2.6590(10)
Cu4 I7 2.6825(10)
Cu4 Cu7 2.9378(13)
Cu5 N3 2.049(6)
Cu5 S3 2.3342(19)
Cu5 I5 2.5611(10)
Cu5 Cu6 2.7077(12)
Cu5 I6 2.7460(10)
Cu6 S1 2.3314(19)
Cu6 I5 2.6184(10)
Cu6 I6 2.6479(10)
Cu6 I7 2.7341(10)
Cu6 Cu7 2.8499(14)
Cu7 I6 2.6404(11)
Cu7 I2 2.6512(11)
Cu7 I4 2.6667(11)
Cu7 I7 2.7314(11)
S1 C7 1.838(7)
S1 C8 1.874(7)
S2 C18 1.840(7)
S2 C19 1.873(7)
S3 C29 1.829(7)
S3 C30 1.882(7)
N1 C5 1.334(9)
N1 C1 1.348(9)
N2 C12 1.336(9)
N2 C16 1.344(9)
N3 C27 1.346(9)
N3 C23 1.362(9)
C1 C2 1.354(10)
C1 H1 0.9500
C2 C3 1.403(11)
C2 H2 0.9500
C3 C4 1.393(12)
C3 H3 0.9500
C4 C5 1.382(10)
C4 H4 0.9500
C5 C6 1.497(11)
C6 C7 1.536(10)
C6 H6A 0.9900
C6 H6B 0.9900
C7 H7A 0.9900
C7 H7B 0.9900
C8 C11 1.520(10)
C8 C9 1.521(10)
C8 C10 1.524(10)
C9 H9A 0.9800
C9 H9B 0.9800
C9 H9C 0.9800
C10 H10A 0.9800
C10 H10B 0.9800
C10 H10C 0.9800
C11 H11A 0.9800
C11 H11B 0.9800
C11 H11C 0.9800
C12 C13 1.375(11)
C12 H12 0.9500
C13 C14 1.367(11)
C13 H13 0.9500
C14 C15 1.371(11)
C14 H14 0.9500
C15 C16 1.398(10)
C15 H15 0.9500
C16 C17 1.508(10)
C17 C18 1.540(10)
C17 H17A 0.9900
C17 H17B 0.9900
C18 H18A 0.9900
C18 H18B 0.9900
C19 C20 1.522(10)
C19 C21 1.523(10)
C19 C22 1.535(10)
C20 H20A 0.9800
C20 H20B 0.9800
C20 H20C 0.9800
C21 H21A 0.9800
C21 H21B 0.9800
C21 H21C 0.9800
C22 H22A 0.9800
C22 H22B 0.9800
C22 H22C 0.9800
C23 C24 1.373(10)
C23 H23 0.9500
C24 C25 1.370(11)
C24 H24 0.9500
C25 C26 1.391(11)
C25 H25 0.9500
C26 C27 1.395(10)
C26 H26 0.9500
C27 C28 1.498(10)
C28 C29 1.527(9)
C28 H28A 0.9900
C28 H28B 0.9900
C29 H29A 0.9900
C29 H29B 0.9900
C30 C33 1.522(10)
C30 C32 1.525(10)
C30 C31 1.538(10)
C31 H31A 0.9800
C31 H31B 0.9800
C31 H31C 0.9800
C32 H32A 0.9800
C32 H32B 0.9800
C32 H32C 0.9800
C33 H33A 0.9800
C33 H33B 0.9800
C33 H33C 0.9800
C34 C35 1.555(18)
C34 H34A 0.9800
C34 H34B 0.9800
C34 H34C 0.9800
C35 O1 1.463(13)
C35 H35A 0.9900
C35 H35B 0.9900
C36 O1 1.391(11)
C36 C37 1.521(14)
C36 H36A 0.9900
C36 H36B 0.9900
C37 H37A 0.9800
C37 H37B 0.9800
C37 H37C 0.9800

loop_
_geom_torsion_atom_site_label_1
_geom_torsion_atom_site_label_2
_geom_torsion_atom_site_label_3
_geom_torsion_atom_site_label_4
_geom_torsion
N1 Cu1 Cu2 S2 -16.4(4)
S1 Cu1 Cu2 S2 150.35(16)
I1 Cu1 Cu2 S2 -97.01(17)
I2 Cu1 Cu2 S2 49.82(16)
N1 Cu1 Cu2 I1 80.6(4)
S1 Cu1 Cu2 I1 -112.64(6)
I2 Cu1 Cu2 I1 146.83(4)
N1 Cu1 Cu2 I2 -66.2(4)
S1 Cu1 Cu2 I2 100.53(6)
I1 Cu1 Cu2 I2 -146.83(4)
N1 Cu1 Cu2 I7 -172.3(4)
S1 Cu1 Cu2 I7 -5.53(7)
I1 Cu1 Cu2 I7 107.11(4)
I2 Cu1 Cu2 I7 -106.06(3)
N2 Cu3 Cu4 S3 -1.3(4)
S2 Cu3 Cu4 S3 148.74(19)
I3 Cu3 Cu4 S3 -95.98(19)
I4 Cu3 Cu4 S3 40.78(19)
N2 Cu3 Cu4 I3 94.7(3)
S2 Cu3 Cu4 I3 -115.28(6)
I4 Cu3 Cu4 I3 136.76(3)
N2 Cu3 Cu4 I4 -42.1(3)
S2 Cu3 Cu4 I4 107.96(6)
I3 Cu3 Cu4 I4 -136.76(3)
N2 Cu3 Cu4 I7 -152.7(3)
S2 Cu3 Cu4 I7 -2.71(7)
I3 Cu3 Cu4 I7 112.57(3)
I4 Cu3 Cu4 I7 -110.67(3)
N2 Cu3 Cu4 Cu7 -95.8(3)
S2 Cu3 Cu4 Cu7 54.25(6)
I3 Cu3 Cu4 Cu7 169.53(4)
I4 Cu3 Cu4 Cu7 -53.71(3)
N3 Cu5 Cu6 S1 -3.3(4)
S3 Cu5 Cu6 S1 149.6(2)
I5 Cu5 Cu6 S1 -96.0(2)
I6 Cu5 Cu6 S1 42.0(2)
N3 Cu5 Cu6 I5 92.8(3)
S3 Cu5 Cu6 I5 -114.35(6)
I6 Cu5 Cu6 I5 138.03(4)
N3 Cu5 Cu6 I6 -45.3(3)
S3 Cu5 Cu6 I6 107.61(6)
I5 Cu5 Cu6 I6 -138.03(4)
N3 Cu5 Cu6 I7 -158.8(3)
S3 Cu5 Cu6 I7 -5.90(6)
I5 Cu5 Cu6 I7 108.45(3)
I6 Cu5 Cu6 I7 -113.51(3)
N3 Cu5 Cu6 Cu7 -101.4(3)
S3 Cu5 Cu6 Cu7 51.49(6)
I5 Cu5 Cu6 Cu7 165.85(4)
I6 Cu5 Cu6 Cu7 -56.12(3)
S1 Cu6 Cu7 I6 -102.73(5)
I5 Cu6 Cu7 I6 78.54(6)
Cu5 Cu6 Cu7 I6 60.32(3)
I7 Cu6 Cu7 I6 160.88(4)
S1 Cu6 Cu7 I2 -2.91(6)
I5 Cu6 Cu7 I2 178.37(5)
I6 Cu6 Cu7 I2 99.82(4)
Cu5 Cu6 Cu7 I2 160.14(4)
I7 Cu6 Cu7 I2 -99.30(4)
S1 Cu6 Cu7 I4 177.71(8)
I5 Cu6 Cu7 I4 -1.02(12)
I6 Cu6 Cu7 I4 -79.56(8)
Cu5 Cu6 Cu7 I4 -19.24(8)
I7 Cu6 Cu7 I4 81.32(7)
S1 Cu6 Cu7 I7 96.39(5)
I5 Cu6 Cu7 I7 -82.34(6)
I6 Cu6 Cu7 I7 -160.88(4)
Cu5 Cu6 Cu7 I7 -100.56(3)
S1 Cu6 Cu7 Cu4 140.48(6)
I5 Cu6 Cu7 Cu4 -38.24(7)
I6 Cu6 Cu7 Cu4 -116.79(4)
Cu5 Cu6 Cu7 Cu4 -56.46(4)
I7 Cu6 Cu7 Cu4 44.09(3)
S3 Cu4 Cu7 I6 -5.25(7)
I3 Cu4 Cu7 I6 171.08(5)
I4 Cu4 Cu7 I6 97.84(4)
I7 Cu4 Cu7 I6 -102.30(4)
Cu3 Cu4 Cu7 I6 156.16(4)
S3 Cu4 Cu7 I2 177.60(7)
I3 Cu4 Cu7 I2 -6.07(11)
I4 Cu4 Cu7 I2 -79.31(6)
I7 Cu4 Cu7 I2 80.56(6)
Cu3 Cu4 Cu7 I2 -20.98(7)
S3 Cu4 Cu7 I4 -103.09(6)
I3 Cu4 Cu7 I4 73.24(7)
I7 Cu4 Cu7 I4 159.86(4)
Cu3 Cu4 Cu7 I4 58.32(3)
S3 Cu4 Cu7 I7 97.05(5)
I3 Cu4 Cu7 I7 -86.62(7)
I4 Cu4 Cu7 I7 -159.86(4)
Cu3 Cu4 Cu7 I7 -101.54(4)
S3 Cu4 Cu7 Cu6 51.51(6)
I3 Cu4 Cu7 Cu6 -132.16(6)
I4 Cu4 Cu7 Cu6 154.60(4)
I7 Cu4 Cu7 Cu6 -45.54(3)
Cu3 Cu4 Cu7 Cu6 -147.08(4)
N1 Cu1 I1 Cu2 -150.78(19)
S1 Cu1 I1 Cu2 96.04(7)
I2 Cu1 I1 Cu2 -30.63(3)
S2 Cu2 I1 Cu1 152.90(7)
I2 Cu2 I1 Cu1 30.87(3)
I7 Cu2 I1 Cu1 -89.50(4)
I6 Cu7 I2 Cu2 139.48(4)
I4 Cu7 I2 Cu2 -101.99(4)
I7 Cu7 I2 Cu2 16.26(3)
Cu6 Cu7 I2 Cu2 78.39(4)
Cu4 Cu7 I2 Cu2 -43.23(6)
I6 Cu7 I2 Cu1 83.76(4)
I4 Cu7 I2 Cu1 -157.71(4)
I7 Cu7 I2 Cu1 -39.46(4)
Cu6 Cu7 I2 Cu1 22.67(4)
Cu4 Cu7 I2 Cu1 -98.95(6)
S2 Cu2 I2 Cu7 90.87(6)
I1 Cu2 I2 Cu7 -137.55(4)
Cu1 Cu2 I2 Cu7 -107.15(4)
I7 Cu2 I2 Cu7 -16.65(3)
S2 Cu2 I2 Cu1 -161.98(6)
I1 Cu2 I2 Cu1 -30.39(3)
I7 Cu2 I2 Cu1 90.51(4)
N1 Cu1 I2 Cu7 -141.39(18)
S1 Cu1 I2 Cu7 -37.12(6)
I1 Cu1 I2 Cu7 94.99(4)
Cu2 Cu1 I2 Cu7 64.46(4)
N1 Cu1 I2 Cu2 154.15(19)
S1 Cu1 I2 Cu2 -101.58(6)
I1 Cu1 I2 Cu2 30.53(3)
N2 Cu3 I3 Cu4 -144.42(19)
S2 Cu3 I3 Cu4 96.33(7)
I4 Cu3 I3 Cu4 -37.40(3)
S3 Cu4 I3 Cu3 158.06(7)
I4 Cu4 I3 Cu3 39.23(3)
I7 Cu4 I3 Cu3 -84.69(4)
Cu7 Cu4 I3 Cu3 -17.62(7)
S3 Cu4 I4 Cu7 86.76(6)
I3 Cu4 I4 Cu7 -143.08(4)
I7 Cu4 I4 Cu7 -18.33(3)
Cu3 Cu4 I4 Cu7 -105.60(4)
S3 Cu4 I4 Cu3 -167.64(6)
I3 Cu4 I4 Cu3 -37.48(3)
I7 Cu4 I4 Cu3 87.27(4)
Cu7 Cu4 I4 Cu3 105.60(4)
I6 Cu7 I4 Cu4 -108.27(4)
I2 Cu7 I4 Cu4 134.37(4)
I7 Cu7 I4 Cu4 17.77(3)
Cu6 Cu7 I4 Cu4 -46.24(7)
I6 Cu7 I4 Cu3 -164.49(4)
I2 Cu7 I4 Cu3 78.15(4)
I7 Cu7 I4 Cu3 -38.46(4)
Cu6 Cu7 I4 Cu3 -102.46(8)
Cu4 Cu7 I4 Cu3 -56.23(3)
N2 Cu3 I4 Cu4 159.59(17)
S2 Cu3 I4 Cu4 -98.87(6)
I3 Cu3 I4 Cu4 38.07(3)
N2 Cu3 I4 Cu7 -137.98(17)
S2 Cu3 I4 Cu7 -36.45(6)
I3 Cu3 I4 Cu7 100.49(4)
Cu4 Cu3 I4 Cu7 62.43(3)
N3 Cu5 I5 Cu6 -146.71(19)
S3 Cu5 I5 Cu6 96.05(7)
I6 Cu5 I5 Cu6 -36.19(3)
S1 Cu6 I5 Cu5 159.87(7)
I6 Cu6 I5 Cu5 38.05(3)
I7 Cu6 I5 Cu5 -84.68(4)
Cu7 Cu6 I5 Cu5 -21.63(6)
I2 Cu7 I6 Cu6 -101.74(4)
I4 Cu7 I6 Cu6 141.80(5)
I7 Cu7 I6 Cu6 17.77(3)
Cu4 Cu7 I6 Cu6 80.35(4)
I2 Cu7 I6 Cu5 -160.23(4)
I4 Cu7 I6 Cu5 83.31(4)
I7 Cu7 I6 Cu5 -40.72(4)
Cu6 Cu7 I6 Cu5 -58.49(3)
Cu4 Cu7 I6 Cu5 21.86(4)
S1 Cu6 I6 Cu7 90.39(6)
I5 Cu6 I6 Cu7 -137.43(4)
Cu5 Cu6 I6 Cu7 -101.26(4)
I7 Cu6 I6 Cu7 -17.71(3)
S1 Cu6 I6 Cu5 -168.34(6)
I5 Cu6 I6 Cu5 -36.17(3)
I7 Cu6 I6 Cu5 83.55(4)
Cu7 Cu6 I6 Cu5 101.26(4)
N3 Cu5 I6 Cu7 -137.47(16)
S3 Cu5 I6 Cu7 -35.34(6)
I5 Cu5 I6 Cu7 99.93(4)
Cu6 Cu5 I6 Cu7 63.09(3)
N3 Cu5 I6 Cu6 159.44(17)
S3 Cu5 I6 Cu6 -98.43(6)
I5 Cu5 I6 Cu6 36.84(3)
S3 Cu4 I7 Cu2 -148.89(5)
I3 Cu4 I7 Cu2 80.78(4)
I4 Cu4 I7 Cu2 -40.53(4)
Cu3 Cu4 I7 Cu2 22.25(4)
Cu7 Cu4 I7 Cu2 -58.59(3)
S3 Cu4 I7 Cu7 -90.30(6)
I3 Cu4 I7 Cu7 139.37(4)
I4 Cu4 I7 Cu7 18.05(3)
Cu3 Cu4 I7 Cu7 80.84(4)
S3 Cu4 I7 Cu6 -40.24(6)
I3 Cu4 I7 Cu6 -170.57(3)
I4 Cu4 I7 Cu6 68.12(4)
Cu3 Cu4 I7 Cu6 130.90(4)
Cu7 Cu4 I7 Cu6 50.06(3)
S2 Cu2 I7 Cu4 -35.84(6)
I1 Cu2 I7 Cu4 -164.86(3)
Cu1 Cu2 I7 Cu4 134.70(4)
I2 Cu2 I7 Cu4 72.77(4)
S2 Cu2 I7 Cu7 -92.31(6)
I1 Cu2 I7 Cu7 138.67(4)
Cu1 Cu2 I7 Cu7 78.23(4)
I2 Cu2 I7 Cu7 16.30(3)
S2 Cu2 I7 Cu6 -145.75(6)
I1 Cu2 I7 Cu6 85.23(4)
Cu1 Cu2 I7 Cu6 24.78(4)
I2 Cu2 I7 Cu6 -37.15(4)
I6 Cu7 I7 Cu4 106.22(4)
I2 Cu7 I7 Cu4 -133.89(4)
I4 Cu7 I7 Cu4 -17.78(3)
Cu6 Cu7 I7 Cu4 123.77(4)
I6 Cu7 I7 Cu2 -136.20(5)
I2 Cu7 I7 Cu2 -16.31(3)
I4 Cu7 I7 Cu2 99.80(4)
Cu6 Cu7 I7 Cu2 -118.65(3)
Cu4 Cu7 I7 Cu2 117.58(3)
I6 Cu7 I7 Cu6 -17.55(3)
I2 Cu7 I7 Cu6 102.33(4)
I4 Cu7 I7 Cu6 -141.55(5)
Cu4 Cu7 I7 Cu6 -123.77(4)
S1 Cu6 I7 Cu4 -145.76(5)
I5 Cu6 I7 Cu4 84.69(4)
I6 Cu6 I7 Cu4 -34.30(4)
Cu5 Cu6 I7 Cu4 27.20(4)
Cu7 Cu6 I7 Cu4 -51.76(3)
S1 Cu6 I7 Cu2 -36.60(6)
I5 Cu6 I7 Cu2 -166.15(3)
I6 Cu6 I7 Cu2 74.86(4)
Cu5 Cu6 I7 Cu2 136.36(4)
Cu7 Cu6 I7 Cu2 57.40(4)
S1 Cu6 I7 Cu7 -94.00(6)
I5 Cu6 I7 Cu7 136.45(4)
I6 Cu6 I7 Cu7 17.46(3)
Cu5 Cu6 I7 Cu7 78.96(4)
I5 Cu6 S1 C7 -89.5(3)
I6 Cu6 S1 C7 33.3(3)
Cu5 Cu6 S1 C7 -4.4(4)
I7 Cu6 S1 C7 150.9(3)
Cu7 Cu6 S1 C7 91.5(3)
I5 Cu6 S1 C8 26.8(3)
I6 Cu6 S1 C8 149.6(2)
Cu5 Cu6 S1 C8 111.9(3)
I7 Cu6 S1 C8 -92.8(3)
Cu7 Cu6 S1 C8 -152.2(2)
I5 Cu6 S1 Cu1 155.57(6)
I6 Cu6 S1 Cu1 -81.70(8)
Cu5 Cu6 S1 Cu1 -119.3(2)
I7 Cu6 S1 Cu1 35.91(8)
Cu7 Cu6 S1 Cu1 -23.43(8)
N1 Cu1 S1 C7 33.2(3)
I1 Cu1 S1 C7 154.4(3)
Cu2 Cu1 S1 C7 -140.7(3)
I2 Cu1 S1 C7 -77.2(3)
N1 Cu1 S1 C8 -77.6(3)
I1 Cu1 S1 C8 43.6(3)
Cu2 Cu1 S1 C8 108.5(3)
I2 Cu1 S1 C8 172.0(2)
N1 Cu1 S1 Cu6 153.16(18)
I1 Cu1 S1 Cu6 -85.68(9)
Cu2 Cu1 S1 Cu6 -20.78(9)
I2 Cu1 S1 Cu6 42.69(9)
I1 Cu2 S2 C18 -87.7(3)
Cu1 Cu2 S2 C18 -4.8(3)
I2 Cu2 S2 C18 38.4(3)
I7 Cu2 S2 C18 150.9(3)
I1 Cu2 S2 C19 28.1(3)
Cu1 Cu2 S2 C19 111.0(3)
I2 Cu2 S2 C19 154.1(3)
I7 Cu2 S2 C19 -93.3(3)
I1 Cu2 S2 Cu3 157.65(6)
Cu1 Cu2 S2 Cu3 -119.45(15)
I2 Cu2 S2 Cu3 -76.32(8)
I7 Cu2 S2 Cu3 36.24(8)
N2 Cu3 S2 C18 24.1(3)
I3 Cu3 S2 C18 152.9(2)
Cu4 Cu3 S2 C18 -140.8(2)
I4 Cu3 S2 C18 -77.2(2)
N2 Cu3 S2 C19 -86.1(3)
I3 Cu3 S2 C19 42.7(3)
Cu4 Cu3 S2 C19 108.9(3)
I4 Cu3 S2 C19 172.6(3)
N2 Cu3 S2 Cu2 142.58(18)
I3 Cu3 S2 Cu2 -88.55(8)
Cu4 Cu3 S2 Cu2 -22.34(9)
I4 Cu3 S2 Cu2 41.31(9)
I3 Cu4 S3 C29 -82.7(3)
I4 Cu4 S3 C29 37.9(3)
I7 Cu4 S3 C29 152.9(2)
Cu3 Cu4 S3 C29 1.5(3)
Cu7 Cu4 S3 C29 94.7(2)
I3 Cu4 S3 C30 34.7(3)
I4 Cu4 S3 C30 155.3(3)
I7 Cu4 S3 C30 -89.6(3)
Cu3 Cu4 S3 C30 119.0(3)
Cu7 Cu4 S3 C30 -147.9(3)
I3 Cu4 S3 Cu5 163.12(6)
I4 Cu4 S3 Cu5 -76.28(8)
I7 Cu4 S3 Cu5 38.79(8)
Cu3 Cu4 S3 Cu5 -112.61(18)
Cu7 Cu4 S3 Cu5 -19.47(8)
N3 Cu5 S3 C29 25.3(3)
I5 Cu5 S3 C29 152.8(2)
Cu6 Cu5 S3 C29 -141.8(2)
I6 Cu5 S3 C29 -78.8(3)
N3 Cu5 S3 C30 -85.7(3)
I5 Cu5 S3 C30 41.8(3)
Cu6 Cu5 S3 C30 107.2(2)
I6 Cu5 S3 C30 170.2(2)
N3 Cu5 S3 Cu4 144.84(18)
I5 Cu5 S3 Cu4 -87.66(8)
Cu6 Cu5 S3 Cu4 -22.24(9)
I6 Cu5 S3 Cu4 40.75(9)
S1 Cu1 N1 C5 -37.0(5)
I1 Cu1 N1 C5 -162.4(5)
Cu2 Cu1 N1 C5 130.4(5)
I2 Cu1 N1 C5 74.6(5)
S1 Cu1 N1 C1 137.0(5)
I1 Cu1 N1 C1 11.6(6)
Cu2 Cu1 N1 C1 -55.7(8)
I2 Cu1 N1 C1 -111.4(5)
S2 Cu3 N2 C12 141.6(5)
I3 Cu3 N2 C12 10.4(6)
Cu4 Cu3 N2 C12 -66.7(7)
I4 Cu3 N2 C12 -101.8(6)
S2 Cu3 N2 C16 -41.3(5)
I3 Cu3 N2 C16 -172.5(5)
Cu4 Cu3 N2 C16 110.5(5)
I4 Cu3 N2 C16 75.3(5)
S3 Cu5 N3 C27 -47.0(5)
I5 Cu5 N3 C27 -176.4(4)
Cu6 Cu5 N3 C27 107.4(5)
I6 Cu5 N3 C27 69.7(5)
S3 Cu5 N3 C23 137.6(5)
I5 Cu5 N3 C23 8.2(6)
Cu6 Cu5 N3 C23 -68.0(7)
I6 Cu5 N3 C23 -105.8(5)
C5 N1 C1 C2 0.6(11)
Cu1 N1 C1 C2 -173.6(6)
N1 C1 C2 C3 0.8(12)
C1 C2 C3 C4 -1.2(12)
C2 C3 C4 C5 0.2(12)
C1 N1 C5 C4 -1.6(10)
Cu1 N1 C5 C4 172.5(6)
C1 N1 C5 C6 176.8(6)
Cu1 N1 C5 C6 -9.1(8)
C3 C4 C5 N1 1.3(12)
C3 C4 C5 C6 -177.0(7)
N1 C5 C6 C7 76.3(8)
C4 C5 C6 C7 -105.3(8)
C5 C6 C7 S1 -68.9(8)
C8 S1 C7 C6 123.0(6)
Cu6 S1 C7 C6 -115.5(5)
Cu1 S1 C7 C6 6.6(6)
C7 S1 C8 C11 -67.9(6)
Cu6 S1 C8 C11 171.8(4)
Cu1 S1 C8 C11 41.8(6)
C7 S1 C8 C9 173.9(5)
Cu6 S1 C8 C9 53.6(5)
Cu1 S1 C8 C9 -76.4(5)
C7 S1 C8 C10 57.2(6)
Cu6 S1 C8 C10 -63.1(5)
Cu1 S1 C8 C10 166.9(4)
C16 N2 C12 C13 -1.5(12)
Cu3 N2 C12 C13 175.7(6)
N2 C12 C13 C14 0.5(13)
C12 C13 C14 C15 1.0(13)
C13 C14 C15 C16 -1.4(12)
C12 N2 C16 C15 1.0(10)
Cu3 N2 C16 C15 -176.2(5)
C12 N2 C16 C17 179.6(6)
Cu3 N2 C16 C17 2.4(8)
C14 C15 C16 N2 0.4(11)
C14 C15 C16 C17 -178.1(7)
N2 C16 C17 C18 67.7(8)
C15 C16 C17 C18 -113.8(7)
C16 C17 C18 S2 -78.1(7)
C19 S2 C18 C17 138.4(5)
Cu2 S2 C18 C17 -98.4(5)
Cu3 S2 C18 C17 21.9(5)
C18 S2 C19 C20 174.3(5)
Cu2 S2 C19 C20 54.7(5)
Cu3 S2 C19 C20 -75.2(5)
C18 S2 C19 C21 55.2(6)
Cu2 S2 C19 C21 -64.4(6)
Cu3 S2 C19 C21 165.7(5)
C18 S2 C19 C22 -66.2(6)
Cu2 S2 C19 C22 174.2(4)
Cu3 S2 C19 C22 44.3(6)
C27 N3 C23 C24 -2.8(10)
Cu5 N3 C23 C24 172.7(5)
N3 C23 C24 C25 -1.1(11)
C23 C24 C25 C26 2.6(12)
C24 C25 C26 C27 -0.2(12)
C23 N3 C27 C26 5.1(10)
Cu5 N3 C27 C26 -170.4(5)
C23 N3 C27 C28 -175.8(6)
Cu5 N3 C27 C28 8.7(8)
C25 C26 C27 N3 -3.7(11)
C25 C26 C27 C28 177.2(7)
N3 C27 C28 C29 64.8(8)
C26 C27 C28 C29 -116.1(7)
C27 C28 C29 S3 -81.0(7)
C30 S3 C29 C28 139.8(5)
Cu4 S3 C29 C28 -97.8(5)
Cu5 S3 C29 C28 24.0(5)
C29 S3 C30 C33 173.6(5)
Cu4 S3 C30 C33 52.5(5)
Cu5 S3 C30 C33 -77.4(5)
C29 S3 C30 C32 -67.7(6)
Cu4 S3 C30 C32 171.3(5)
Cu5 S3 C30 C32 41.3(6)
C29 S3 C30 C31 54.8(6)
Cu4 S3 C30 C31 -66.3(5)
Cu5 S3 C30 C31 163.8(4)
C37 C36 O1 C35 176.0(10)
C34 C35 O1 C36 177.0(10)
